data_7226442
loop_
_publ_author_name
'Trivedi, Rajiv'
'Kadiyala, Srinivasa Rao'
'Pambala, Ramesh'
'Chowhan, Raju'

_publ_section_title
;
 Asymmetric Mannich Reaction: Highly Enantioselective Synthesis of
 3-Amino-oxindoles via Chiral Squaramide Based H-bond Donor Catalysis
;
_journal_name_full 'RSC Adv.'
_journal_paper_doi 10.1039/C6RA16877A
_journal_year 2016
_chemical_formula_moiety 'C19 H23 Br N2 O5'
_chemical_formula_sum 'C19 H23 Br N2 O5'
_chemical_formula_weight 439.31
_chemical_melting_point 442.0(10)
_chemical_name_common 7-Br
_chemical_name_systematic 'tert-butyl (7-bromo-3-(2,4-dioxopentan-3-yl)-1-methyl-2-oxoindolin-3-yl)carbamate'
_space_group_IT_number 4
_symmetry_cell_setting monoclinic
_symmetry_Int_Tables_number 4
_symmetry_space_group_name_Hall 'P 2yb'
_symmetry_space_group_name_H-M 'P 1 21 1'
_atom_sites_solution_hydrogens geom
_atom_sites_solution_primary direct
_atom_sites_solution_secondary difmap
_audit_update_record
;
2016-02-04 deposited with the CCDC.
2016-08-31 downloaded from the CCDC.
;
_cell_angle_alpha 90.0000
_cell_angle_beta 94.596(3)
_cell_angle_gamma 90.0000
_cell_formula_units_Z 2
_cell_length_a 8.9423(8)
_cell_length_b 10.7137(10)
_cell_length_c 10.4490(9)
_cell_measurement_reflns_used 9589
_cell_measurement_temperature 293
_cell_measurement_theta_max 27.65
_cell_measurement_theta_min 3.46
_cell_volume 997.85(16)
_computing_cell_refinement PROCESS-AUTO
_computing_data_collection PROCESS-AUTO
_computing_data_reduction PROCESS-AUTO
_computing_molecular_graphics 'CrystalStructure 4.0'
_computing_publication_material 'CrystalStructure 4.0 (Rigaku, 2010)'
_computing_structure_refinement 'SHELXL97 (Sheldrick, 2008)'
_computing_structure_solution 'SIR92 (Altomare, et al., 1994)'
_diffrn_ambient_temperature 293
_diffrn_detector_area_resol_mean 6.849
_diffrn_measured_fraction_theta_full 0.997
_diffrn_measured_fraction_theta_max 0.997
_diffrn_measurement_device_type 'Rigaku SCX mini'
_diffrn_measurement_method \w
_diffrn_radiation_type 'Mo K\a'
_diffrn_radiation_wavelength 0.71075
_diffrn_reflns_av_R_equivalents 0.0684
_diffrn_reflns_limit_h_max 11
_diffrn_reflns_limit_h_min -11
_diffrn_reflns_limit_k_max 13
_diffrn_reflns_limit_k_min -13
_diffrn_reflns_limit_l_max 13
_diffrn_reflns_limit_l_min -13
_diffrn_reflns_number 10269
_diffrn_reflns_theta_full 27.48
_diffrn_reflns_theta_max 27.48
_diffrn_standards_number 0
_exptl_absorpt_coefficient_mu 2.097
_exptl_absorpt_correction_T_max 0.511
_exptl_absorpt_correction_T_min 0.251
_exptl_absorpt_correction_type multi-scan
_exptl_absorpt_process_details 'REQAB (Rigaku, 1998)'
_exptl_crystal_colour Colorless
_exptl_crystal_density_diffrn 1.462
_exptl_crystal_density_method 'not measured'
_exptl_crystal_description Chunk
_exptl_crystal_F_000 452.00
_exptl_crystal_recrystallization_method 'Re-crystallisation from solvent: Dichloromethane'
_exptl_crystal_size_max 0.470
_exptl_crystal_size_mid 0.390
_exptl_crystal_size_min 0.320
_refine_diff_density_max 0.550
_refine_diff_density_min -0.540
_refine_ls_abs_structure_details 'Flack, H. D. (1983), Acta Cryst. A39, 876-881.  2140 Friedel Pairs'
_refine_ls_abs_structure_Flack 0.036(10)
_refine_ls_extinction_method none
_refine_ls_goodness_of_fit_ref 0.952
_refine_ls_hydrogen_treatment mixed
_refine_ls_number_parameters 248
_refine_ls_number_reflns 4547
_refine_ls_number_restraints 1
_refine_ls_R_factor_gt 0.0559
_refine_ls_shift/su_max 0.016
_refine_ls_structure_factor_coef Fsqd
_refine_ls_weighting_details 'w = 1/[\s^2^(Fo^2^)+(0.1000P)^2^+0.0000P] where P=(Fo^2^+2Fc^2^)/3'
_refine_ls_weighting_scheme calc
_refine_ls_wR_factor_ref 0.1614
_reflns_number_gt 3733
_reflns_number_total 4547
_reflns_threshold_expression F^2^>2.0\s(F^2^)
_cod_data_source_file c6ra16877a2.cif
_cod_data_source_block 7-Br-Ist_in_P21
_cod_depositor_comments
;
The following automatic conversions were performed:

'_chemical_melting_point' value '441-443' was changed to '442.0(10)'
- the average value was taken and precision was estimated.

Automatic conversion script
Id: cif_fix_values 4268 2015-11-12 08:31:59Z antanas 
;
_cod_database_code 7226442

loop_
_symmetry_equiv_pos_site_id
_symmetry_equiv_pos_as_xyz
1 +X,+Y,+Z
2 -X,1/2+Y,-Z

loop_
_atom_site_label
_atom_site_type_symbol
_atom_site_fract_x
_atom_site_fract_y
_atom_site_fract_z
_atom_site_U_iso_or_equiv
_atom_site_adp_type
_atom_site_occupancy
_atom_site_symmetry_multiplicity
_atom_site_calc_flag
_atom_site_refinement_flags
Br1 Br 0.26330(6) -1.20023(3) 0.68976(5) 0.0708(2) Uani 1.0 2 d .
O1 O 0.3960(3) -0.7981(4) 1.0328(4) 0.0612(9) Uani 1.0 2 d .
O2 O 0.2760(6) -0.4809(4) 0.7496(5) 0.0846(13) Uani 1.0 2 d .
O3 O 0.3646(4) -0.6795(3) 0.7415(3) 0.0501(7) Uani 1.0 2 d .
O4 O -0.1196(4) -0.6230(4) 0.9239(5) 0.0684(10) Uani 1.0 2 d .
O5 O 0.1167(6) -0.6139(5) 1.1374(5) 0.0810(12) Uani 1.0 2 d .
N1 N 0.3168(4) -0.9436(3) 0.8810(4) 0.0401(7) Uani 1.0 2 d .
N2 N 0.1881(5) -0.6335(4) 0.8694(5) 0.0504(10) Uani 1.0 2 d .
C1 C 0.3096(5) -0.8331(4) 0.9454(4) 0.0431(9) Uani 1.0 2 d .
C2 C 0.1661(5) -0.7652(4) 0.8921(4) 0.0381(9) Uani 1.0 2 d .
C3 C 0.1184(4) -0.8420(4) 0.7758(4) 0.0390(8) Uani 1.0 2 d .
C4 C 0.0084(5) -0.8201(5) 0.6801(4) 0.0506(10) Uani 1.0 2 d .
C5 C -0.0173(6) -0.9065(6) 0.5829(5) 0.0646(13) Uani 1.0 2 d .
C6 C 0.0637(7) -1.0163(6) 0.5869(5) 0.0621(13) Uani 1.0 2 d .
C7 C 0.1738(5) -1.0398(4) 0.6843(4) 0.0495(10) Uani 1.0 2 d .
C8 C 0.2049(4) -0.9498(4) 0.7789(4) 0.0364(8) Uani 1.0 2 d .
C9 C 0.2780(5) -0.5884(4) 0.7833(5) 0.0496(10) Uani 1.0 2 d .
C10 C 0.4563(5) -0.6613(5) 0.6311(5) 0.0508(10) Uani 1.0 2 d .
C11 C 0.5778(7) -0.5689(7) 0.6634(6) 0.0751(16) Uani 1.0 2 d .
C12 C 0.3560(8) -0.6221(9) 0.5143(6) 0.091(3) Uani 1.0 2 d .
C13 C 0.5196(8) -0.7905(6) 0.6137(7) 0.0763(16) Uani 1.0 2 d .
C14 C 0.0510(4) -0.7842(4) 0.9961(4) 0.0403(8) Uani 1.0 2 d .
C15 C -0.1027(5) -0.7312(5) 0.9543(4) 0.0468(10) Uani 1.0 2 d .
C16 C -0.2317(5) -0.8193(5) 0.9553(5) 0.0548(11) Uani 1.0 2 d .
C17 C 0.1037(5) -0.7245(5) 1.1265(5) 0.0524(11) Uani 1.0 2 d .
C18 C 0.1309(8) -0.8138(7) 1.2366(6) 0.0778(17) Uani 1.0 2 d .
C19 C 0.4410(5) -1.0292(5) 0.9128(6) 0.0584(12) Uani 1.0 2 d .
H2 H 0.1409 -0.5810 0.9137 0.0604 Uiso 1.0 2 calc R
H4 H -0.0486 -0.7475 0.6804 0.0607 Uiso 1.0 2 calc R
H5A H -0.0887 -0.8909 0.5152 0.0775 Uiso 1.0 2 calc R
H11A H 0.5342 -0.4899 0.6828 0.0901 Uiso 1.0 2 calc R
H11B H 0.6375 -0.5595 0.5917 0.0901 Uiso 1.0 2 calc R
H11C H 0.6400 -0.5976 0.7367 0.0901 Uiso 1.0 2 calc R
H12A H 0.4147 -0.6148 0.4417 0.1087 Uiso 1.0 2 calc R
H12B H 0.3106 -0.5431 0.5306 0.1087 Uiso 1.0 2 calc R
H12C H 0.2791 -0.6837 0.4967 0.1087 Uiso 1.0 2 calc R
H13A H 0.5777 -0.7910 0.5404 0.0916 Uiso 1.0 2 calc R
H13B H 0.4389 -0.8493 0.6009 0.0916 Uiso 1.0 2 calc R
H13C H 0.5825 -0.8131 0.6889 0.0916 Uiso 1.0 2 calc R
H14 H 0.0398 -0.8741 1.0096 0.0483 Uiso 1.0 2 calc R
H16A H -0.2853 -0.8206 0.8720 0.0658 Uiso 1.0 2 calc R
H16B H -0.2977 -0.7924 1.0180 0.0658 Uiso 1.0 2 calc R
H16C H -0.1952 -0.9015 0.9767 0.0658 Uiso 1.0 2 calc R
H18A H 0.0624 -0.7961 1.3004 0.0934 Uiso 1.0 2 calc R
H18B H 0.2321 -0.8047 1.2736 0.0934 Uiso 1.0 2 calc R
H18C H 0.1156 -0.8978 1.2062 0.0934 Uiso 1.0 2 calc R
H19A H 0.5050 -1.0316 0.8433 0.0701 Uiso 1.0 2 calc R
H19B H 0.4024 -1.1112 0.9267 0.0701 Uiso 1.0 2 calc R
H19C H 0.4975 -1.0010 0.9894 0.0701 Uiso 1.0 2 calc R
H6 H 0.057(8) -1.093(10) 0.521(8) 0.11(3) Uiso 1.0 2 d .

loop_
_atom_site_aniso_label
_atom_site_aniso_U_11
_atom_site_aniso_U_22
_atom_site_aniso_U_33
_atom_site_aniso_U_12
_atom_site_aniso_U_13
_atom_site_aniso_U_23
Br1 0.0950(4) 0.0357(3) 0.0848(4) 0.0040(3) 0.0262(3) -0.0168(3)
O1 0.0418(15) 0.066(3) 0.074(2) -0.0069(15) -0.0062(15) -0.0225(18)
O2 0.118(4) 0.0270(19) 0.117(4) 0.0033(18) 0.056(3) 0.0116(19)
O3 0.0584(15) 0.0304(17) 0.0648(15) -0.0010(13) 0.0256(13) 0.0007(13)
O4 0.0568(18) 0.046(2) 0.104(3) 0.0147(15) 0.0181(19) 0.0186(19)
O5 0.104(3) 0.057(3) 0.086(3) -0.011(3) 0.035(3) -0.032(3)
N1 0.0344(14) 0.0296(16) 0.0576(18) 0.0031(13) 0.0120(13) -0.0024(14)
N2 0.056(2) 0.0284(18) 0.070(3) -0.0013(16) 0.0274(19) -0.0034(17)
C1 0.0402(18) 0.0321(19) 0.059(3) -0.0062(16) 0.0131(17) -0.0047(17)
C2 0.0386(18) 0.0256(19) 0.052(3) -0.0005(14) 0.0151(16) -0.0014(16)
C3 0.0407(17) 0.0303(18) 0.047(2) -0.0020(15) 0.0097(15) 0.0016(15)
C4 0.054(3) 0.044(3) 0.055(3) 0.0019(19) 0.0054(19) 0.0069(19)
C5 0.071(3) 0.072(4) 0.050(3) -0.009(3) -0.004(3) -0.000(3)
C6 0.083(4) 0.058(3) 0.046(3) -0.012(3) 0.006(3) -0.010(2)
C7 0.062(3) 0.037(3) 0.052(3) -0.0030(18) 0.0207(19) -0.0060(17)
C8 0.0396(17) 0.0263(18) 0.0447(18) -0.0053(14) 0.0126(14) -0.0019(15)
C9 0.060(3) 0.028(2) 0.062(3) -0.0029(19) 0.016(2) -0.0022(18)
C10 0.054(3) 0.047(3) 0.053(3) -0.0050(18) 0.0128(18) 0.0055(18)
C11 0.065(3) 0.079(5) 0.081(4) -0.020(3) 0.004(3) 0.016(4)
C12 0.077(4) 0.134(7) 0.059(3) 0.003(5) -0.003(3) 0.004(4)
C13 0.090(4) 0.063(4) 0.082(4) 0.009(4) 0.043(3) -0.000(3)
C14 0.0424(19) 0.0301(18) 0.0504(19) 0.0021(15) 0.0160(16) -0.0013(16)
C15 0.0418(19) 0.043(3) 0.057(3) 0.0049(17) 0.0122(16) -0.0023(17)
C16 0.044(2) 0.048(3) 0.073(3) -0.0012(19) 0.0063(19) 0.005(3)
C17 0.052(3) 0.050(4) 0.057(3) -0.0015(19) 0.0148(18) -0.014(2)
C18 0.089(4) 0.088(5) 0.054(3) 0.006(4) -0.006(3) -0.008(3)
C19 0.048(3) 0.044(3) 0.084(4) 0.010(2) 0.005(2) 0.002(3)

loop_
_atom_type_symbol
_atom_type_description
_atom_type_scat_dispersion_real
_atom_type_scat_dispersion_imag
_atom_type_scat_source
O O 0.0106 0.0060
;
International Tables for Crystallography
(1992, Vol. C, Tables 4.2.6.8 and 6.1.1.4)
;
N N 0.0061 0.0033
;
International Tables for Crystallography
(1992, Vol. C, Tables 4.2.6.8 and 6.1.1.4)
;
C C 0.0033 0.0016
;
International Tables for Crystallography
(1992, Vol. C, Tables 4.2.6.8 and 6.1.1.4)
;
H H 0.0000 0.0000
;
International Tables for Crystallography
(1992, Vol. C, Table 6.1.1.4)
;
Br Br -0.2901 2.4595
;
International Tables for Crystallography
(1992, Vol. C, Tables 4.2.6.8 and 6.1.1.4)
;

loop_
_geom_angle_atom_site_label_1
_geom_angle_atom_site_label_2
_geom_angle_atom_site_label_3
_geom_angle
_geom_angle_publ_flag
C9 O3 C10 121.9(4) yes
C1 N1 C8 110.9(3) yes
C1 N1 C19 119.8(4) yes
C8 N1 C19 128.8(4) yes
C2 N2 C9 123.8(4) yes
O1 C1 N1 126.1(4) yes
O1 C1 C2 126.2(4) yes
N1 C1 C2 107.6(3) yes
N2 C2 C1 113.5(4) yes
N2 C2 C3 115.9(4) yes
N2 C2 C14 110.2(4) yes
C1 C2 C3 102.0(3) yes
C1 C2 C14 105.2(4) yes
C3 C2 C14 109.3(3) yes
C2 C3 C4 129.8(4) yes
C2 C3 C8 108.4(4) yes
C4 C3 C8 121.8(4) yes
C3 C4 C5 119.4(5) yes
C4 C5 C6 119.6(5) yes
C5 C6 C7 121.2(5) yes
Br1 C7 C6 117.5(4) yes
Br1 C7 C8 123.1(3) yes
C6 C7 C8 119.1(5) yes
N1 C8 C3 109.9(4) yes
N1 C8 C7 131.4(4) yes
C3 C8 C7 118.7(4) yes
O2 C9 O3 126.6(5) yes
O2 C9 N2 122.9(5) yes
O3 C9 N2 110.4(4) yes
O3 C10 C11 110.5(4) yes
O3 C10 C12 109.5(4) yes
O3 C10 C13 102.1(4) yes
C11 C10 C12 111.9(5) yes
C11 C10 C13 111.3(5) yes
C12 C10 C13 111.1(5) yes
C2 C14 C15 112.4(4) yes
C2 C14 C17 112.8(3) yes
C15 C14 C17 107.7(4) yes
O4 C15 C14 121.6(4) yes
O4 C15 C16 121.9(4) yes
C14 C15 C16 116.4(4) yes
O5 C17 C14 121.0(5) yes
O5 C17 C18 123.4(5) yes
C14 C17 C18 115.6(5) yes
C2 N2 H2 118.075 no
C9 N2 H2 118.076 no
C3 C4 H4 120.292 no
C5 C4 H4 120.289 no
C4 C5 H5A 120.201 no
C6 C5 H5A 120.204 no
C5 C6 H6 129(5) no
C7 C6 H6 109(5) no
C10 C11 H11A 109.473 no
C10 C11 H11B 109.467 no
C10 C11 H11C 109.471 no
H11A C11 H11B 109.475 no
H11A C11 H11C 109.473 no
H11B C11 H11C 109.468 no
C10 C12 H12A 109.466 no
C10 C12 H12B 109.470 no
C10 C12 H12C 109.472 no
H12A C12 H12B 109.469 no
H12A C12 H12C 109.473 no
H12B C12 H12C 109.476 no
C10 C13 H13A 109.476 no
C10 C13 H13B 109.476 no
C10 C13 H13C 109.471 no
H13A C13 H13B 109.470 no
H13A C13 H13C 109.466 no
H13B C13 H13C 109.469 no
C2 C14 H14 107.909 no
C15 C14 H14 107.907 no
C17 C14 H14 107.908 no
C15 C16 H16A 109.469 no
C15 C16 H16B 109.475 no
C15 C16 H16C 109.471 no
H16A C16 H16B 109.476 no
H16A C16 H16C 109.462 no
H16B C16 H16C 109.474 no
C17 C18 H18A 109.468 no
C17 C18 H18B 109.464 no
C17 C18 H18C 109.469 no
H18A C18 H18B 109.472 no
H18A C18 H18C 109.480 no
H18B C18 H18C 109.473 no
N1 C19 H19A 109.471 no
N1 C19 H19B 109.468 no
N1 C19 H19C 109.469 no
H19A C19 H19B 109.479 no
H19A C19 H19C 109.467 no
H19B C19 H19C 109.474 no

loop_
_geom_bond_atom_site_label_1
_geom_bond_atom_site_label_2
_geom_bond_distance
_geom_bond_publ_flag
Br1 C7 1.895(5) yes
O1 C1 1.208(5) yes
O2 C9 1.205(6) yes
O3 C9 1.341(6) yes
O3 C10 1.481(6) yes
O4 C15 1.209(6) yes
O5 C17 1.195(7) yes
N1 C1 1.365(6) yes
N1 C8 1.404(5) yes
N1 C19 1.459(6) yes
N2 C2 1.446(6) yes
N2 C9 1.344(7) yes
C1 C2 1.541(6) yes
C2 C3 1.501(6) yes
C2 C14 1.568(6) yes
C3 C4 1.365(6) yes
C3 C8 1.389(6) yes
C4 C5 1.380(7) yes
C5 C6 1.380(9) yes
C6 C7 1.381(7) yes
C7 C8 1.393(6) yes
C10 C11 1.489(8) yes
C10 C12 1.515(8) yes
C10 C13 1.512(8) yes
C14 C15 1.519(6) yes
C14 C17 1.544(6) yes
C15 C16 1.491(7) yes
C17 C18 1.501(8) yes
N2 H2 0.860 no
C4 H4 0.930 no
C5 H5A 0.930 no
C6 H6 1.07(10) no
C11 H11A 0.960 no
C11 H11B 0.960 no
C11 H11C 0.960 no
C12 H12A 0.960 no
C12 H12B 0.960 no
C12 H12C 0.960 no
C13 H13A 0.960 no
C13 H13B 0.960 no
C13 H13C 0.960 no
C14 H14 0.980 no
C16 H16A 0.960 no
C16 H16B 0.960 no
C16 H16C 0.960 no
C18 H18A 0.960 no
C18 H18B 0.960 no
C18 H18C 0.960 no
C19 H19A 0.960 no
C19 H19B 0.960 no
C19 H19C 0.960 no

loop_
_geom_contact_atom_site_label_1
_geom_contact_atom_site_label_2
_geom_contact_distance
_geom_contact_publ_flag
_geom_contact_site_symmetry_2
Br1 N1 3.410(4) no .
Br1 C19 3.275(6) no .
O1 O3 3.290(5) no .
O1 O5 3.430(6) no .
O1 N2 2.996(6) no .
O1 C3 3.540(5) no .
O1 C8 3.446(5) no .
O1 C9 3.538(6) no .
O1 C14 3.082(5) no .
O1 C17 2.971(6) no .
O1 C18 3.316(7) no .
O1 C19 2.818(7) no .
O2 C2 3.563(6) no .
O2 C10 2.862(7) no .
O2 C11 3.062(8) no .
O2 C12 3.022(9) no .
O3 N1 3.227(5) no .
O3 C1 2.767(6) no .
O3 C2 2.630(5) no .
O3 C3 2.852(5) no .
O3 C4 3.535(6) no .
O3 C8 3.266(5) no .
O4 O5 2.949(6) no .
O4 N2 2.856(6) no .
O4 C2 3.015(6) no .
O4 C3 3.599(6) no .
O4 C4 3.567(7) no .
O4 C17 2.996(6) no .
O5 N2 2.928(7) no .
O5 C2 3.094(7) no .
O5 C15 2.913(6) no .
N1 N2 3.514(5) no .
N1 C4 3.582(6) no .
N1 C14 3.236(5) no .
N2 C4 3.159(6) no .
N2 C8 3.524(6) no .
N2 C15 3.003(6) no .
N2 C17 3.010(7) no .
C1 C9 3.122(6) no .
C1 C17 2.981(6) no .
C1 C18 3.555(8) no .
C3 C6 2.733(7) no .
C3 C9 3.067(6) no .
C3 C15 3.064(6) no .
C4 C7 2.778(7) no .
C4 C9 3.566(7) no .
C4 C14 3.315(6) no .
C4 C15 3.250(7) no .
C5 C8 2.775(6) no .
C7 C19 3.242(7) no .
C8 C14 3.270(6) no .
C9 C11 3.056(8) no .
C9 C12 2.971(8) no .
C15 C18 3.586(7) no .
C16 C17 3.516(6) no .
Br1 O2 3.071(4) no 1_545
O1 C16 3.496(5) no 1_655
O1 C19 3.258(7) no 2_657
O2 Br1 3.071(4) no 1_565
O2 C16 3.585(8) no 2_557
O4 N1 3.397(6) no 2_557
O5 C6 3.569(7) no 2_557
O5 C7 3.410(7) no 2_557
O5 C8 3.540(6) no 2_557
O5 C16 3.482(7) no 2_557
N1 O4 3.397(6) no 2_547
C6 O5 3.569(7) no 2_547
C7 O5 3.410(7) no 2_547
C8 O5 3.540(6) no 2_547
C16 O1 3.496(5) no 1_455
C16 O2 3.585(8) no 2_547
C16 O5 3.482(7) no 2_547
C19 O1 3.258(7) no 2_647
Br1 H19A 3.1553 no .
Br1 H19B 2.8448 no .
Br1 H6 2.70(8) no .
O1 H2 3.4217 no .
O1 H14 3.2781 no .
O1 H18B 3.0126 no .
O1 H18C 3.3820 no .
O1 H19A 3.3812 no .
O1 H19B 3.5346 no .
O1 H19C 2.4126 no .
O2 H2 2.4253 no .
O2 H11A 2.4673 no .
O2 H11C 3.4998 no .
O2 H12B 2.4272 no .
O2 H12C 3.4236 no .
O3 H2 2.9883 no .
O3 H11A 2.6367 no .
O3 H11B 3.2662 no .
O3 H11C 2.6184 no .
O3 H12A 3.2736 no .
O3 H12B 2.6555 no .
O3 H12C 2.6106 no .
O3 H13A 3.1808 no .
O3 H13B 2.4629 no .
O3 H13C 2.5136 no .
O4 H2 2.3829 no .
O4 H4 2.9852 no .
O4 H14 3.1405 no .
O4 H16A 2.6163 no .
O4 H16B 2.6553 no .
O4 H16C 3.1188 no .
O5 H2 2.3902 no .
O5 H14 3.1427 no .
O5 H18A 2.6614 no .
O5 H18B 2.6517 no .
O5 H18C 3.1250 no .
N1 H13B 3.3597 no .
N1 H13C 3.5201 no .
N1 H14 3.0048 no .
N2 H4 3.0335 no .
N2 H14 3.2947 no .
C1 H2 3.0980 no .
C1 H14 2.5932 no .
C1 H18B 3.5662 no .
C1 H18C 3.4168 no .
C1 H19A 3.0013 no .
C1 H19B 3.1032 no .
C1 H19C 2.4796 no .
C2 H4 2.8163 no .
C3 H2 3.1445 no .
C3 H5A 3.2109 no .
C3 H13B 3.5217 no .
C3 H14 2.6177 no .
C4 H12C 3.5228 no .
C4 H14 3.4797 no .
C4 H16A 3.4300 no .
C4 H6 3.41(10) no .
C6 H4 3.2273 no .
C7 H5A 3.2424 no .
C7 H13B 3.2973 no .
C7 H19A 3.2789 no .
C7 H19B 3.2172 no .
C8 H4 3.2436 no .
C8 H13B 3.1017 no .
C8 H14 3.0358 no .
C8 H19A 2.8517 no .
C8 H19B 2.8386 no .
C8 H19C 3.3263 no .
C8 H6 3.28(9) no .
C9 H4 3.4765 no .
C9 H11A 2.8021 no .
C9 H11C 3.3132 no .
C9 H12B 2.7228 no .
C9 H12C 3.1646 no .
C11 H12A 2.6822 no .
C11 H12B 2.6795 no .
C11 H12C 3.3072 no .
C11 H13A 2.7055 no .
C11 H13B 3.2968 no .
C11 H13C 2.6300 no .
C12 H11A 2.6828 no .
C12 H11B 2.6670 no .
C12 H11C 3.3122 no .
C12 H13A 2.6822 no .
C12 H13B 2.6807 no .
C12 H13C 3.3205 no .
C13 H11A 3.3007 no .
C13 H11B 2.7064 no .
C13 H11C 2.6187 no .
C13 H12A 2.7176 no .
C13 H12B 3.3185 no .
C13 H12C 2.6477 no .
C13 H19A 3.5348 no .
C14 H2 2.4966 no .
C14 H4 3.3699 no .
C14 H16A 3.2024 no .
C14 H16B 3.1464 no .
C14 H16C 2.5293 no .
C14 H18A 3.1762 no .
C14 H18B 3.2132 no .
C14 H18C 2.5358 no .
C15 H2 2.7684 no .
C15 H4 2.9458 no .
C16 H4 3.5040 no .
C16 H14 2.5178 no .
C17 H2 2.7454 no .
C17 H16C 3.5380 no .
C18 H14 2.5294 no .
C19 H13C 3.5926 no .
H2 H4 3.3664 no .
H2 H14 3.4383 no .
H4 H5A 2.3171 no .
H4 H16A 3.1273 no .
H5A H6 2.5274 no .
H11A H12A 2.9744 no .
H11A H12B 2.5186 no .
H11A H12C 3.5480 no .
H11A H13A 3.5876 no .
H11A H13C 3.4896 no .
H11B H12A 2.5046 no .
H11B H12B 2.9468 no .
H11B H12C 3.5377 no .
H11B H13A 2.5844 no .
H11B H13B 3.5820 no .
H11B H13C 2.9554 no .
H11C H12A 3.5491 no .
H11C H12B 3.5548 no .
H11C H13A 2.9378 no .
H11C H13B 3.4803 no .
H11C H13C 2.4088 no .
H12A H13A 2.5522 no .
H12A H13B 3.0120 no .
H12A H13C 3.5804 no .
H12B H13A 3.5684 no .
H12B H13B 3.5334 no .
H12C H13A 2.9098 no .
H12C H13B 2.4756 no .
H12C H13C 3.5280 no .
H13B H19A 3.2153 no .
H13C H19A 2.9566 no .
H14 H16A 3.1901 no .
H14 H16B 3.1503 no .
H14 H16C 2.1220 no .
H14 H18A 3.1428 no .
H14 H18B 3.2186 no .
H14 H18C 2.1262 no .
H16C H18C 3.5220 no .
Br1 H5A 3.2648 no 2_546
Br1 H11B 3.4822 no 2_646
Br1 H12A 3.4134 no 2_646
Br1 H13A 3.0491 no 2_646
Br1 H16B 3.2008 no 2_547
Br1 H18A 3.0976 no 2_547
O1 H16A 3.4304 no 1_655
O1 H16B 2.7559 no 1_655
O1 H19A 3.2297 no 2_657
O1 H19B 2.7049 no 2_657
O1 H19C 3.3358 no 2_657
O2 H5A 3.2631 no 2_556
O2 H16B 3.1519 no 2_557
O2 H16C 3.1230 no 2_557
O2 H19C 3.2710 no 2_657
O3 H19C 3.5395 no 2_657
O4 H11C 2.8018 no 1_455
O4 H14 2.8330 no 2_557
O4 H18C 2.7708 no 2_557
O4 H19B 3.0793 no 2_557
O5 H14 3.2520 no 2_557
O5 H16A 3.4903 no 2_557
O5 H16C 2.6878 no 2_557
O5 H19A 3.4860 no 2_657
N2 H16C 2.9582 no 2_557
N2 H19C 3.3806 no 2_657
C1 H16B 3.5592 no 1_655
C4 H6 3.24(10) no 2_556
C5 H12B 3.1512 no 2_546
C5 H18A 3.3101 no 1_554
C5 H6 3.54(11) no 2_556
C6 H11B 3.4114 no 2_646
C6 H12B 3.4831 no 2_546
C6 H12C 3.5977 no 2_546
C6 H18A 3.4430 no 2_547
C7 H11B 3.4623 no 2_646
C7 H18A 3.4762 no 2_547
C9 H16C 3.3385 no 2_557
C9 H19C 3.1278 no 2_657
C11 H18B 3.3399 no 2_657
C11 H18C 3.4838 no 2_657
C12 H5A 3.4392 no 2_556
C12 H18B 3.3070 no 1_554
C13 H12A 3.5785 no 2_646
C13 H12B 3.5034 no 2_646
C13 H16A 3.1102 no 1_655
C15 H11C 3.4171 no 1_455
C15 H19B 3.3032 no 2_557
C16 H2 3.1967 no 2_547
C16 H11C 3.4290 no 1_455
C16 H13C 3.1258 no 1_455
C16 H19A 3.4123 no 1_455
C16 H19B 3.0195 no 2_557
C16 H19C 3.1493 no 1_455
C18 H11A 3.5822 no 2_647
C18 H12C 3.2418 no 1_556
C19 H16A 3.3659 no 1_655
C19 H16B 3.5618 no 1_655
C19 H16B 3.2044 no 2_547
C19 H16C 3.5426 no 1_655
H2 C16 3.1967 no 2_557
H2 H14 2.8946 no 2_557
H2 H16B 3.4465 no 2_557
H2 H16C 2.2708 no 2_557
H2 H18C 3.1976 no 2_557
H2 H19C 3.4187 no 2_657
H4 H11B 3.5184 no 1_455
H4 H11C 3.3081 no 1_455
H4 H13A 3.5694 no 1_455
H4 H13C 3.3806 no 1_455
H4 H6 2.6761 no 2_556
H5A Br1 3.2648 no 2_556
H5A O2 3.2631 no 2_546
H5A C12 3.4392 no 2_546
H5A H12B 2.5834 no 2_546
H5A H12C 3.5669 no 2_546
H5A H13A 3.1994 no 1_455
H5A H18A 2.8941 no 1_554
H5A H6 3.2279 no 2_556
H11A C18 3.5822 no 2_657
H11A H13A 3.2564 no 2_656
H11A H13B 3.3508 no 2_656
H11A H18B 2.8912 no 2_657
H11A H18C 3.3978 no 2_657
H11A H19C 3.4613 no 2_657
H11B Br1 3.4822 no 2_656
H11B C6 3.4114 no 2_656
H11B C7 3.4623 no 2_656
H11B H4 3.5184 no 1_655
H11B H13B 3.0603 no 2_656
H11B H18B 3.2455 no 2_657
H11B H18C 3.4050 no 2_657
H11B H6 3.0816 no 2_656
H11C O4 2.8018 no 1_655
H11C C15 3.4171 no 1_655
H11C C16 3.4290 no 1_655
H11C H4 3.3081 no 1_655
H11C H16A 2.8290 no 1_655
H11C H18B 3.3446 no 2_657
H11C H18C 3.0835 no 2_657
H11C H19B 3.5704 no 2_657
H11C H19C 3.3670 no 2_657
H12A Br1 3.4134 no 2_656
H12A C13 3.5785 no 2_656
H12A H13A 3.4737 no 2_656
H12A H13B 3.1767 no 2_656
H12A H13C 3.5094 no 2_656
H12A H18B 3.0718 no 1_554
H12A H19A 3.2442 no 2_656
H12B C5 3.1512 no 2_556
H12B C6 3.4831 no 2_556
H12B C13 3.5034 no 2_656
H12B H5A 2.5834 no 2_556
H12B H13A 2.9934 no 2_656
H12B H13B 3.4220 no 2_656
H12B H13C 3.5500 no 2_656
H12B H6 3.3333 no 2_556
H12C C6 3.5977 no 2_556
H12C C18 3.2418 no 1_554
H12C H5A 3.5669 no 2_556
H12C H18A 2.9622 no 1_554
H12C H18B 2.6711 no 1_554
H12C H6 3.1511 no 2_556
H13A Br1 3.0491 no 2_656
H13A H4 3.5694 no 1_655
H13A H5A 3.1994 no 1_655
H13A H11A 3.2564 no 2_646
H13A H12A 3.4737 no 2_646
H13A H12B 2.9934 no 2_646
H13A H16A 3.5955 no 1_655
H13B H11A 3.3508 no 2_646
H13B H11B 3.0603 no 2_646
H13B H12A 3.1767 no 2_646
H13B H12B 3.4220 no 2_646
H13C C16 3.1258 no 1_655
H13C H4 3.3806 no 1_655
H13C H12A 3.5094 no 2_646
H13C H12B 3.5500 no 2_646
H13C H16A 2.1676 no 1_655
H13C H16B 3.5250 no 1_655
H13C H16C 3.5961 no 1_655
H14 O4 2.8330 no 2_547
H14 O5 3.2520 no 2_547
H14 H2 2.8946 no 2_547
H16A O1 3.4304 no 1_455
H16A O5 3.4903 no 2_547
H16A C13 3.1102 no 1_455
H16A C19 3.3659 no 1_455
H16A H11C 2.8290 no 1_455
H16A H13A 3.5955 no 1_455
H16A H13C 2.1676 no 1_455
H16A H19A 2.9365 no 1_455
H16A H19B 3.3022 no 2_557
H16A H19C 3.0649 no 1_455
H16B Br1 3.2008 no 2_557
H16B O1 2.7559 no 1_455
H16B O2 3.1519 no 2_547
H16B C1 3.5592 no 1_455
H16B C19 3.5618 no 1_455
H16B C19 3.2044 no 2_557
H16B H2 3.4465 no 2_547
H16B H13C 3.5250 no 1_455
H16B H19A 3.5343 no 1_455
H16B H19B 2.2505 no 2_557
H16B H19C 2.8895 no 1_455
H16B H19C 3.5947 no 2_557
H16C O2 3.1230 no 2_547
H16C O5 2.6878 no 2_547
H16C N2 2.9582 no 2_547
H16C C9 3.3385 no 2_547
H16C C19 3.5426 no 1_455
H16C H2 2.2708 no 2_547
H16C H13C 3.5961 no 1_455
H16C H19A 3.2362 no 1_455
H16C H19C 2.9604 no 1_455
H18A Br1 3.0976 no 2_557
H18A C5 3.3101 no 1_556
H18A C6 3.4430 no 2_557
H18A C7 3.4762 no 2_557
H18A H5A 2.8941 no 1_556
H18A H12C 2.9622 no 1_556
H18A H6 3.1083 no 2_557
H18B C11 3.3399 no 2_647
H18B C12 3.3070 no 1_556
H18B H11A 2.8912 no 2_647
H18B H11B 3.2455 no 2_647
H18B H11C 3.3446 no 2_647
H18B H12A 3.0718 no 1_556
H18B H12C 2.6711 no 1_556
H18C O4 2.7708 no 2_547
H18C C11 3.4838 no 2_647
H18C H2 3.1976 no 2_547
H18C H11A 3.3978 no 2_647
H18C H11B 3.4050 no 2_647
H18C H11C 3.0835 no 2_647
H19A O1 3.2297 no 2_647
H19A O5 3.4860 no 2_647
H19A C16 3.4123 no 1_655
H19A H12A 3.2442 no 2_646
H19A H16A 2.9365 no 1_655
H19A H16B 3.5343 no 1_655
H19A H16C 3.2362 no 1_655
H19B O1 2.7049 no 2_647
H19B O4 3.0793 no 2_547
H19B C15 3.3032 no 2_547
H19B C16 3.0195 no 2_547
H19B H11C 3.5704 no 2_647
H19B H16A 3.3022 no 2_547
H19B H16B 2.2505 no 2_547
H19C O1 3.3358 no 2_647
H19C O2 3.2710 no 2_647
H19C O3 3.5395 no 2_647
H19C N2 3.3806 no 2_647
H19C C9 3.1278 no 2_647
H19C C16 3.1493 no 1_655
H19C H2 3.4187 no 2_647
H19C H11A 3.4613 no 2_647
H19C H11C 3.3670 no 2_647
H19C H16A 3.0649 no 1_655
H19C H16B 2.8895 no 1_655
H19C H16B 3.5947 no 2_547
H19C H16C 2.9604 no 1_655
H6 C4 3.24(10) no 2_546
H6 C5 3.54(11) no 2_546
H6 H4 2.6761 no 2_546
H6 H5A 3.2279 no 2_546
H6 H11B 3.0816 no 2_646
H6 H12B 3.3333 no 2_546
H6 H12C 3.1511 no 2_546
H6 H18A 3.1083 no 2_547

loop_
_geom_hbond_atom_site_label_D
_geom_hbond_atom_site_label_H
_geom_hbond_atom_site_label_A
_geom_hbond_distance_DA
_geom_hbond_distance_DH
_geom_hbond_distance_HA
_geom_hbond_angle_DHA
_geom_hbond_publ_flag
N2 H2 O4 2.856(6) 0.860 2.383 115.1 no
N2 H2 O5 2.928(7) 0.860 2.390 121.1 no

loop_
_geom_torsion_atom_site_label_1
_geom_torsion_atom_site_label_2
_geom_torsion_atom_site_label_3
_geom_torsion_atom_site_label_4
_geom_torsion
_geom_torsion_publ_flag
C9 O3 C10 C11 66.8(5) no
C9 O3 C10 C12 -56.9(5) no
C9 O3 C10 C13 -174.8(3) no
C10 O3 C9 O2 -9.2(7) no
C10 O3 C9 N2 169.9(3) no
C1 N1 C8 C3 -1.2(5) no
C1 N1 C8 C7 176.3(4) no
C8 N1 C1 O1 -175.7(4) no
C8 N1 C1 C2 7.9(4) no
C19 N1 C1 O1 -2.7(7) no
C19 N1 C1 C2 -179.1(4) no
C19 N1 C8 C3 -173.4(4) no
C19 N1 C8 C7 4.1(7) no
C2 N2 C9 O2 166.9(4) no
C2 N2 C9 O3 -12.2(6) no
C9 N2 C2 C1 63.8(6) no
C9 N2 C2 C3 -53.8(6) no
C9 N2 C2 C14 -178.5(4) no
O1 C1 C2 N2 47.3(6) no
O1 C1 C2 C3 172.6(4) no
O1 C1 C2 C14 -73.3(5) no
N1 C1 C2 N2 -136.3(4) no
N1 C1 C2 C3 -10.9(4) no
N1 C1 C2 C14 103.1(4) no
N2 C2 C3 C4 -47.5(6) no
N2 C2 C3 C8 134.1(4) no
N2 C2 C14 C15 61.7(4) no
N2 C2 C14 C17 -60.3(4) no
C1 C2 C3 C4 -171.3(4) no
C1 C2 C3 C8 10.2(4) no
C1 C2 C14 C15 -175.5(3) no
C1 C2 C14 C17 62.5(4) no
C3 C2 C14 C15 -66.7(4) no
C3 C2 C14 C17 171.3(3) no
C14 C2 C3 C4 77.7(5) no
C14 C2 C3 C8 -100.8(4) no
C2 C3 C4 C5 -178.7(4) no
C2 C3 C8 N1 -6.3(5) no
C2 C3 C8 C7 175.9(3) no
C4 C3 C8 N1 175.1(4) no
C4 C3 C8 C7 -2.7(6) no
C8 C3 C4 C5 -0.5(6) no
C3 C4 C5 C6 2.9(7) no
C4 C5 C6 C7 -2.2(8) no
C5 C6 C7 Br1 173.7(5) no
C5 C6 C7 C8 -1.0(8) no
Br1 C7 C8 N1 11.7(7) no
Br1 C7 C8 C3 -171.0(3) no
C6 C7 C8 N1 -173.9(4) no
C6 C7 C8 C3 3.4(6) no
C2 C14 C15 O4 -56.7(5) no
C2 C14 C15 C16 124.4(4) no
C2 C14 C17 O5 65.6(5) no
C2 C14 C17 C18 -116.5(4) no
C15 C14 C17 O5 -59.1(5) no
C15 C14 C17 C18 118.8(4) no
C17 C14 C15 O4 68.2(5) no
C17 C14 C15 C16 -110.7(4) no
